data_1533653
loop_
_publ_author_name
'Haluska, M.S.'
'Misture, S.T.'

_publ_section_title
;
 Crystal structure refinements of the three-layer Aurivillius ceramics Bi2
 Sr2-x Ax Nb2 Ti O12 (A = Ca, Ba, x = 0, 0.5, 1) using combined X-ray and
 neutron powder diffraction
;
_journal_name_full 'Journal of Solid State Chemistry'
_journal_page_first 1965
_journal_page_last 1975
_journal_volume 177
_journal_year 2004
_chemical_formula_sum 'Ba0.5 Bi2 Nb2 O12 Sr1.5 Ti'
_chemical_name_systematic 'Bi2 Sr1.5 Ba0.5 (Nb2 Ti O12)'
_space_group_IT_number 139
_symmetry_space_group_name_Hall '-I 4 2'
_symmetry_space_group_name_H-M 'I 4/m m m'
_cell_angle_alpha 90
_cell_angle_beta 90
_cell_angle_gamma 90
_cell_formula_units_Z 2
_cell_length_a 3.90596
_cell_length_b 3.90596
_cell_length_c 33.4777
_cell_volume 510.753
_citation_journal_id_ASTM JSSCBI
_cod_data_source_file Haluska_JSSCBI_2004_1738.cif
_cod_data_source_block Ba0.5Bi2Nb2O12Sr1.5Ti1
_cod_original_cell_volume 510.7533
_cod_original_formula_sum 'Ba0.5 Bi2 Nb2 O12 Sr1.5 Ti1'
_cod_database_code 1533653

loop_
_symmetry_equiv_pos_as_xyz
x,y,z
-y,x,z
-x,-y,z
y,-x,z
x,-y,-z
y,x,-z
-x,y,-z
-y,-x,-z
-x,-y,-z
y,-x,-z
x,y,-z
-y,x,-z
-x,y,z
-y,-x,z
x,-y,z
y,x,z
x+1/2,y+1/2,z+1/2
-y+1/2,x+1/2,z+1/2
-x+1/2,-y+1/2,z+1/2
y+1/2,-x+1/2,z+1/2
x+1/2,-y+1/2,-z+1/2
y+1/2,x+1/2,-z+1/2
-x+1/2,y+1/2,-z+1/2
-y+1/2,-x+1/2,-z+1/2
-x+1/2,-y+1/2,-z+1/2
y+1/2,-x+1/2,-z+1/2
x+1/2,y+1/2,-z+1/2
-y+1/2,x+1/2,-z+1/2
-x+1/2,y+1/2,z+1/2
-y+1/2,-x+1/2,z+1/2
x+1/2,-y+1/2,z+1/2
y+1/2,x+1/2,z+1/2

loop_
_atom_site_label
_atom_site_type_symbol
_atom_site_fract_x
_atom_site_fract_y
_atom_site_fract_z
_atom_site_occupancy
_atom_site_U_iso_or_equiv
Sr2 Sr+2 0 0 0.0629 0.74 0.0
Bi2 Bi+3 0 0 0.0629 0.17 0.0
Nb2 Nb+5 0 0 0.5 0.476 0.0
Ba1 Ba+2 0 0 0.199 0.16 0.0
Sr1 Sr+2 0 0 0.199 0.01 0.0
O5 O-2 0 0.5 0.1174 1 0.0
Bi1 Bi+3 0 0 0.215 0.83 0.0
O4 O-2 0 0 0.3186 1 0.0
Ba2 Ba+2 0 0 0.0629 0.09 0.0
Ti2 Ti+4 0 0 0.5 0.524 0.0
Ti1 Ti+4 0 0 0.3731 0.238 0.0
O1 O-2 0 0.5 0 1 0.0
Nb1 Nb+5 0 0 0.3731 0.762 0.0
O3 O-2 0 0 0.4415 1 0.0
O2 O-2 0 0.5 0.25 1 0.0
